data_1556286
loop_
_publ_author_name
'Wheaton, Craig A.'
'Hayes, Paul G.'

_publ_section_title
;
 Exploring the versatility of a bis(phosphinimine) pincer ligand: effect
 of sterics on structure and lactide polymerization activity of cationic
 zinc complexes
;
_journal_issue 1
_journal_name_full 'Catal. Sci. Technol.'
_journal_page_first 125
_journal_paper_doi 10.1039/C1CY00306B
_journal_volume 2
_journal_year 2012
_chemical_formula_sum 'C54.2 H48.4 Cl0.4 N2 O P2'
_chemical_formula_weight 819.87
_space_group_IT_number 2
_space_group_name_Hall '-P 1'
_space_group_name_H-M_alt 'P -1'
_symmetry_cell_setting triclinic
_symmetry_space_group_name_H-M 'P -1'
_atom_sites_solution_hydrogens geom
_atom_sites_solution_primary direct
_atom_sites_solution_secondary difmap
_audit_creation_method SHELXL-97
_cell_angle_alpha 62.3130(10)
_cell_angle_beta 86.1340(10)
_cell_angle_gamma 78.1150(10)
_cell_formula_units_Z 2
_cell_length_a 11.5434(11)
_cell_length_b 14.8956(15)
_cell_length_c 15.1659(15)
_cell_measurement_reflns_used 8967
_cell_measurement_temperature 173(2)
_cell_measurement_theta_max 54.126
_cell_measurement_theta_min 4.421
_cell_volume 2258.4(4)
_computing_structure_refinement 'SHELXL-97 (Sheldrick, 1997)'
_computing_structure_solution 'SHELXS-97 (Sheldrick, 1990)'
_diffrn_ambient_temperature 173(2)
_diffrn_measured_fraction_theta_full 0.996
_diffrn_measured_fraction_theta_max 0.996
_diffrn_radiation_monochromator graphite
_diffrn_radiation_source 'fine-focus sealed tube'
_diffrn_radiation_type MoK\a
_diffrn_radiation_wavelength 0.71073
_diffrn_reflns_av_R_equivalents 0.0611
_diffrn_reflns_av_sigmaI/netI 0.0844
_diffrn_reflns_limit_h_max 13
_diffrn_reflns_limit_h_min -13
_diffrn_reflns_limit_k_max 17
_diffrn_reflns_limit_k_min -17
_diffrn_reflns_limit_l_max 18
_diffrn_reflns_limit_l_min -18
_diffrn_reflns_number 26448
_diffrn_reflns_theta_full 25.03
_diffrn_reflns_theta_max 25.03
_diffrn_reflns_theta_min 2.60
_exptl_absorpt_coefficient_mu 0.161
_exptl_absorpt_correction_T_max 0.7456
_exptl_absorpt_correction_T_min 0.6810
_exptl_absorpt_correction_type multi-scan
_exptl_crystal_colour Colourless
_exptl_crystal_density_diffrn 1.206
_exptl_crystal_density_method 'not measured'
_exptl_crystal_description Block
_exptl_crystal_F_000 865
_exptl_crystal_size_max 0.58
_exptl_crystal_size_mid 0.22
_exptl_crystal_size_min 0.13
_refine_diff_density_max 0.690
_refine_diff_density_min -0.308
_refine_diff_density_rms 0.058
_refine_ls_extinction_method none
_refine_ls_goodness_of_fit_ref 1.110
_refine_ls_hydrogen_treatment constr
_refine_ls_matrix_type full
_refine_ls_number_parameters 563
_refine_ls_number_reflns 7960
_refine_ls_number_restraints 1
_refine_ls_restrained_S_all 1.110
_refine_ls_R_factor_all 0.1432
_refine_ls_R_factor_gt 0.0646
_refine_ls_shift/su_max 0.000
_refine_ls_shift/su_mean 0.000
_refine_ls_structure_factor_coef Fsqd
_refine_ls_weighting_details 'calc w=1/[\s^2^(Fo^2^)+(0.0551P)^2^+3.0800P] where P=(Fo^2^+2Fc^2^)/3'
_refine_ls_weighting_scheme calc
_refine_ls_wR_factor_gt 0.1472
_refine_ls_wR_factor_ref 0.1827
_reflns_number_gt 4429
_reflns_number_total 7960
_reflns_threshold_expression >2sigma(I)
_cod_data_source_file c1cy00306b.txt
_cod_data_source_block L1
_cod_original_sg_symbol_H-M P-1
_cod_original_formula_sum 'C54.20 H48.40 Cl0.40 N2 O P2'
_cod_database_code 1556286

loop_
_symmetry_equiv_pos_as_xyz
'x, y, z'
'-x, -y, -z'

loop_
_atom_site_label
_atom_site_type_symbol
_atom_site_fract_x
_atom_site_fract_y
_atom_site_fract_z
_atom_site_U_iso_or_equiv
_atom_site_adp_type
_atom_site_occupancy
_atom_site_symmetry_multiplicity
_atom_site_calc_flag
_atom_site_refinement_flags
C1 C -0.0727(3) 0.6079(3) 0.5633(3) 0.0297(9) Uani 1 1 d .
N1 N -0.1498(3) 0.8712(3) 0.2904(3) 0.0421(9) Uani 1 1 d .
O1 O -0.0075(2) 0.62491(19) 0.62583(18) 0.0302(6) Uani 1 1 d .
P1 P -0.08975(10) 0.81157(8) 0.39663(8) 0.0323(3) Uani 1 1 d .
C2 C -0.1134(4) 0.6796(3) 0.4681(3) 0.0315(10) Uani 1 1 d .
N2 N 0.2184(3) 0.6728(3) 0.7126(3) 0.0435(9) Uani 1 1 d .
P2 P 0.14345(10) 0.61431(9) 0.80112(8) 0.0347(3) Uani 1 1 d .
C3 C -0.1759(4) 0.6437(3) 0.4193(3) 0.0382(11) Uani 1 1 d .
H3 H -0.2050 0.6894 0.3530 0.046 Uiso 1 1 calc R
C4 C -0.1972(4) 0.5434(3) 0.4644(3) 0.0423(11) Uani 1 1 d .
H4 H -0.2402 0.5222 0.4286 0.051 Uiso 1 1 calc R
C5 C -0.1567(4) 0.4750(3) 0.5596(3) 0.0397(11) Uani 1 1 d .
H5 H -0.1719 0.4068 0.5904 0.048 Uiso 1 1 calc R
C6 C -0.0932(4) 0.5071(3) 0.6105(3) 0.0307(10) Uani 1 1 d .
C7 C -0.0373(4) 0.4587(3) 0.7077(3) 0.0329(10) Uani 1 1 d .
C8 C -0.0246(4) 0.3609(3) 0.7894(3) 0.0406(11) Uani 1 1 d .
H8 H -0.0575 0.3084 0.7874 0.049 Uiso 1 1 calc R
C9 C 0.0360(4) 0.3420(3) 0.8725(3) 0.0465(12) Uani 1 1 d .
H9 H 0.0455 0.2755 0.9285 0.056 Uiso 1 1 calc R
C10 C 0.0842(4) 0.4181(3) 0.8768(3) 0.0421(11) Uani 1 1 d .
H10 H 0.1247 0.4022 0.9363 0.050 Uiso 1 1 calc R
C11 C 0.0752(4) 0.5173(3) 0.7965(3) 0.0321(10) Uani 1 1 d .
C12 C 0.0137(4) 0.5329(3) 0.7141(3) 0.0302(10) Uani 1 1 d .
C13 C 0.0671(4) 0.8015(3) 0.3773(3) 0.0299(10) Uani 1 1 d .
C14 C 0.1070(4) 0.8321(3) 0.2804(3) 0.0387(11) Uani 1 1 d .
H14 H 0.0517 0.8619 0.2259 0.046 Uiso 1 1 calc R
C15 C 0.2255(5) 0.8190(4) 0.2642(4) 0.0490(13) Uani 1 1 d .
H15 H 0.2521 0.8404 0.1981 0.059 Uiso 1 1 calc R
C16 C 0.3069(4) 0.7756(4) 0.3420(4) 0.0496(13) Uani 1 1 d .
H16 H 0.3892 0.7651 0.3297 0.060 Uiso 1 1 calc R
C17 C 0.2692(4) 0.7471(3) 0.4379(3) 0.0434(11) Uani 1 1 d .
H17 H 0.3255 0.7189 0.4916 0.052 Uiso 1 1 calc R
C18 C 0.1499(4) 0.7595(3) 0.4558(3) 0.0346(10) Uani 1 1 d .
H18 H 0.1240 0.7392 0.5219 0.042 Uiso 1 1 calc R
C19 C -0.1315(4) 0.8737(3) 0.4748(3) 0.0318(10) Uani 1 1 d .
C20 C -0.1925(4) 0.8332(3) 0.5615(3) 0.0403(11) Uani 1 1 d .
H20 H -0.2083 0.7655 0.5872 0.048 Uiso 1 1 calc R
C21 C -0.2306(4) 0.8917(4) 0.6111(3) 0.0495(12) Uani 1 1 d .
H21 H -0.2733 0.8642 0.6704 0.059 Uiso 1 1 calc R
C22 C -0.2072(4) 0.9885(4) 0.5752(4) 0.0514(13) Uani 1 1 d .
H22 H -0.2323 1.0277 0.6101 0.062 Uiso 1 1 calc R
C23 C -0.1474(4) 1.0289(4) 0.4889(4) 0.0554(14) Uani 1 1 d .
H23 H -0.1319 1.0967 0.4633 0.066 Uiso 1 1 calc R
C24 C -0.1095(4) 0.9713(3) 0.4390(3) 0.0434(11) Uani 1 1 d .
H24 H -0.0678 0.9997 0.3792 0.052 Uiso 1 1 calc R
C25 C -0.2678(4) 0.9137(4) 0.2630(3) 0.0471(12) Uani 1 1 d .
C26 C -0.2954(5) 0.9861(5) 0.1625(4) 0.0660(15) Uani 1 1 d .
C27 C -0.4135(7) 1.0242(6) 0.1334(5) 0.100(2) Uani 1 1 d .
H27 H -0.4337 1.0705 0.0653 0.120 Uiso 1 1 calc R
C28 C -0.5041(6) 0.9972(6) 0.2004(7) 0.103(2) Uani 1 1 d .
H28 H -0.5846 1.0245 0.1780 0.123 Uiso 1 1 calc R
C29 C -0.4762(5) 0.9316(5) 0.2980(5) 0.0796(18) Uani 1 1 d .
H29 H -0.5371 0.9144 0.3449 0.095 Uiso 1 1 calc R
C30 C -0.3602(5) 0.8903(4) 0.3283(4) 0.0561(13) Uani 1 1 d .
H30 H -0.3420 0.8438 0.3968 0.067 Uiso 1 1 calc R
C31 C -0.1967(6) 1.0207(5) 0.0880(4) 0.0740(17) Uani 1 1 d .
H31 H -0.1213 1.0005 0.1273 0.089 Uiso 1 1 calc R
C32 C -0.1820(7) 0.9604(5) 0.0286(5) 0.118(3) Uani 1 1 d .
H32A H -0.2562 0.9757 -0.0080 0.177 Uiso 1 1 calc R
H32B H -0.1618 0.8861 0.0742 0.177 Uiso 1 1 calc R
H32C H -0.1185 0.9804 -0.0186 0.177 Uiso 1 1 calc R
C33 C -0.2155(7) 1.1352(5) 0.0196(5) 0.104(2) Uani 1 1 d .
H33A H -0.1459 1.1511 -0.0213 0.157 Uiso 1 1 calc R
H33B H -0.2272 1.1726 0.0593 0.157 Uiso 1 1 calc R
H33C H -0.2856 1.1564 -0.0237 0.157 Uiso 1 1 calc R
C34 C 0.0240(4) 0.7069(3) 0.8115(3) 0.0321(10) Uani 1 1 d .
C35 C 0.0472(4) 0.8020(3) 0.7920(3) 0.0429(11) Uani 1 1 d .
H35 H 0.1213 0.8193 0.7659 0.051 Uiso 1 1 calc R
C36 C -0.0363(5) 0.8715(4) 0.8101(4) 0.0515(13) Uani 1 1 d .
H36 H -0.0194 0.9362 0.7973 0.062 Uiso 1 1 calc R
C37 C -0.1435(5) 0.8477(4) 0.8463(3) 0.0539(13) Uani 1 1 d .
H37 H -0.2009 0.8956 0.8591 0.065 Uiso 1 1 calc R
C38 C -0.1684(4) 0.7538(4) 0.8644(3) 0.0486(12) Uani 1 1 d .
H38 H -0.2433 0.7377 0.8886 0.058 Uiso 1 1 calc R
C39 C -0.0846(4) 0.6838(3) 0.8475(3) 0.0410(11) Uani 1 1 d .
H39 H -0.1017 0.6191 0.8606 0.049 Uiso 1 1 calc R
C40 C 0.2240(4) 0.5497(3) 0.9200(3) 0.0401(11) Uani 1 1 d .
C41 C 0.3230(4) 0.4723(4) 0.9365(4) 0.0589(14) Uani 1 1 d .
H41 H 0.3441 0.4496 0.8875 0.071 Uiso 1 1 calc R
C42 C 0.3913(5) 0.4279(4) 1.0233(4) 0.0687(16) Uani 1 1 d .
H42 H 0.4589 0.3750 1.0336 0.082 Uiso 1 1 calc R
C43 C 0.3612(5) 0.4602(5) 1.0949(4) 0.0650(15) Uani 1 1 d .
H43 H 0.4079 0.4299 1.1547 0.078 Uiso 1 1 calc R
C44 C 0.2646(5) 0.5353(4) 1.0793(4) 0.0575(14) Uani 1 1 d .
H44 H 0.2436 0.5572 1.1289 0.069 Uiso 1 1 calc R
C45 C 0.1962(4) 0.5807(4) 0.9928(3) 0.0439(11) Uani 1 1 d .
H45 H 0.1291 0.6339 0.9832 0.053 Uiso 1 1 calc R
C46 C 0.3318(5) 0.6370(5) 0.6921(4) 0.0618(15) Uani 1 1 d .
C47 C 0.4171(5) 0.7019(6) 0.6617(4) 0.0729(18) Uani 1 1 d .
C48 C 0.5282(6) 0.6711(7) 0.6308(5) 0.087(2) Uani 1 1 d .
H48 H 0.5845 0.7149 0.6094 0.105 Uiso 1 1 calc R
C49 C 0.5545(7) 0.5773(11) 0.6318(7) 0.143(4) Uani 1 1 d .
H49 H 0.6314 0.5556 0.6133 0.172 Uiso 1 1 calc R
C50 C 0.4732(8) 0.5109(8) 0.6590(6) 0.128(3) Uani 1 1 d .
H50 H 0.4937 0.4466 0.6573 0.154 Uiso 1 1 calc R
C51 C 0.3626(6) 0.5422(6) 0.6883(5) 0.088(2) Uani 1 1 d .
H51 H 0.3061 0.4988 0.7062 0.106 Uiso 1 1 calc R
C52 C 0.3879(5) 0.8016(5) 0.6657(4) 0.0771(18) Uani 1 1 d .
H52 H 0.3010 0.8284 0.6505 0.093 Uiso 1 1 calc R
C53 C 0.4107(6) 0.7869(5) 0.7660(4) 0.0791(18) Uani 1 1 d .
H53A H 0.3669 0.7358 0.8143 0.119 Uiso 1 1 calc R
H53B H 0.3846 0.8528 0.7680 0.119 Uiso 1 1 calc R
H53C H 0.4956 0.7622 0.7827 0.119 Uiso 1 1 calc R
C54 C 0.4517(6) 0.8841(6) 0.5885(5) 0.127(3) Uani 1 1 d .
H54A H 0.5367 0.8639 0.6055 0.191 Uiso 1 1 calc R
H54B H 0.4202 0.9506 0.5882 0.191 Uiso 1 1 calc R
H54C H 0.4390 0.8907 0.5223 0.191 Uiso 1 1 calc R
C1S C 0.335(4) 0.258(3) 0.8412(14) 0.110(15) Uani 0.20 1 d PD
H1S1 H 0.2588 0.3065 0.8322 0.132 Uiso 0.20 1 calc PR
H1S2 H 0.3217 0.2036 0.8256 0.132 Uiso 0.20 1 calc PR
Cl1 Cl 0.4280(19) 0.319(2) 0.7662(19) 0.290(13) Uani 0.20 1 d PD
Cl2 Cl 0.3809(17) 0.2077(12) 0.9524(14) 0.209(8) Uani 0.20 1 d PD

loop_
_atom_site_aniso_label
_atom_site_aniso_U_11
_atom_site_aniso_U_22
_atom_site_aniso_U_33
_atom_site_aniso_U_23
_atom_site_aniso_U_13
_atom_site_aniso_U_12
C1 0.035(2) 0.031(2) 0.028(2) -0.017(2) 0.0092(19) -0.0108(19)
N1 0.052(3) 0.041(2) 0.033(2) -0.0184(18) -0.0001(18) -0.0060(19)
O1 0.0433(17) 0.0246(15) 0.0273(15) -0.0132(13) 0.0064(13) -0.0150(13)
P1 0.0446(7) 0.0291(6) 0.0258(6) -0.0142(5) 0.0052(5) -0.0105(5)
C2 0.038(3) 0.032(2) 0.032(2) -0.020(2) 0.010(2) -0.011(2)
N2 0.039(2) 0.053(2) 0.038(2) -0.0190(19) 0.0118(18) -0.0142(19)
P2 0.0418(7) 0.0332(6) 0.0317(6) -0.0160(5) 0.0068(5) -0.0119(5)
C3 0.045(3) 0.040(3) 0.037(3) -0.024(2) 0.004(2) -0.010(2)
C4 0.049(3) 0.045(3) 0.051(3) -0.036(3) 0.009(2) -0.015(2)
C5 0.050(3) 0.035(3) 0.048(3) -0.028(2) 0.013(2) -0.016(2)
C6 0.038(2) 0.029(2) 0.035(2) -0.022(2) 0.015(2) -0.0122(19)
C7 0.043(3) 0.025(2) 0.034(2) -0.017(2) 0.012(2) -0.0103(19)
C8 0.062(3) 0.028(2) 0.040(3) -0.020(2) 0.013(2) -0.018(2)
C9 0.075(4) 0.024(2) 0.035(3) -0.009(2) 0.011(2) -0.015(2)
C10 0.055(3) 0.035(3) 0.032(2) -0.013(2) 0.006(2) -0.008(2)
C11 0.040(3) 0.028(2) 0.029(2) -0.014(2) 0.0068(19) -0.0075(19)
C12 0.039(3) 0.022(2) 0.029(2) -0.0119(19) 0.0087(19) -0.0052(19)
C13 0.047(3) 0.019(2) 0.027(2) -0.0135(18) 0.007(2) -0.0105(19)
C14 0.057(3) 0.031(2) 0.032(2) -0.016(2) 0.007(2) -0.013(2)
C15 0.062(4) 0.053(3) 0.037(3) -0.023(2) 0.021(3) -0.023(3)
C16 0.045(3) 0.058(3) 0.060(3) -0.038(3) 0.020(3) -0.020(3)
C17 0.050(3) 0.044(3) 0.047(3) -0.027(2) 0.005(2) -0.017(2)
C18 0.050(3) 0.029(2) 0.030(2) -0.016(2) 0.010(2) -0.017(2)
C19 0.037(2) 0.030(2) 0.031(2) -0.017(2) 0.0006(19) -0.0048(19)
C20 0.048(3) 0.039(3) 0.035(3) -0.019(2) 0.005(2) -0.006(2)
C21 0.055(3) 0.059(3) 0.037(3) -0.027(3) 0.008(2) -0.005(3)
C22 0.056(3) 0.053(3) 0.058(3) -0.041(3) -0.001(3) 0.001(3)
C23 0.065(4) 0.047(3) 0.072(4) -0.041(3) 0.006(3) -0.014(3)
C24 0.049(3) 0.039(3) 0.050(3) -0.027(2) 0.013(2) -0.015(2)
C25 0.052(3) 0.054(3) 0.042(3) -0.029(3) -0.006(3) -0.007(3)
C26 0.057(4) 0.085(4) 0.052(4) -0.031(3) -0.015(3) 0.001(3)
C27 0.078(5) 0.137(7) 0.068(4) -0.040(5) -0.023(4) 0.004(5)
C28 0.049(4) 0.143(7) 0.121(7) -0.071(6) -0.025(4) 0.004(4)
C29 0.056(4) 0.114(5) 0.087(5) -0.060(4) 0.000(4) -0.019(4)
C30 0.052(3) 0.067(4) 0.059(3) -0.036(3) 0.003(3) -0.014(3)
C31 0.082(4) 0.077(4) 0.036(3) -0.011(3) -0.008(3) 0.005(3)
C32 0.167(8) 0.075(5) 0.110(6) -0.050(5) 0.054(5) -0.017(5)
C33 0.156(7) 0.092(5) 0.065(4) -0.034(4) 0.011(4) -0.030(5)
C34 0.042(3) 0.030(2) 0.024(2) -0.0107(19) 0.0011(19) -0.011(2)
C35 0.052(3) 0.037(3) 0.041(3) -0.018(2) 0.001(2) -0.011(2)
C36 0.065(4) 0.040(3) 0.058(3) -0.030(3) -0.006(3) -0.004(3)
C37 0.066(4) 0.053(3) 0.044(3) -0.030(3) -0.004(3) 0.008(3)
C38 0.045(3) 0.057(3) 0.037(3) -0.019(2) 0.008(2) -0.004(2)
C39 0.047(3) 0.041(3) 0.035(3) -0.017(2) 0.007(2) -0.012(2)
C40 0.039(3) 0.044(3) 0.040(3) -0.021(2) 0.005(2) -0.010(2)
C41 0.051(3) 0.073(4) 0.062(4) -0.042(3) -0.002(3) -0.003(3)
C42 0.054(4) 0.068(4) 0.077(4) -0.032(3) -0.017(3) 0.005(3)
C43 0.066(4) 0.076(4) 0.052(3) -0.027(3) -0.016(3) -0.012(3)
C44 0.062(4) 0.068(4) 0.045(3) -0.029(3) -0.005(3) -0.011(3)
C45 0.051(3) 0.046(3) 0.036(3) -0.019(2) 0.003(2) -0.012(2)
C46 0.061(4) 0.086(4) 0.046(3) -0.039(3) 0.007(3) -0.011(3)
C47 0.050(4) 0.123(6) 0.045(3) -0.037(4) 0.004(3) -0.024(4)
C48 0.051(4) 0.157(7) 0.072(4) -0.069(5) 0.016(3) -0.021(4)
C49 0.051(5) 0.275(14) 0.137(8) -0.134(9) 0.022(5) -0.011(7)
C50 0.093(6) 0.194(10) 0.139(7) -0.131(7) 0.009(6) 0.018(6)
C51 0.081(5) 0.119(6) 0.084(5) -0.070(4) 0.008(4) -0.001(4)
C52 0.063(4) 0.077(4) 0.073(4) -0.013(4) 0.001(3) -0.028(3)
C53 0.093(5) 0.065(4) 0.079(4) -0.031(3) -0.026(4) -0.012(3)
C54 0.088(5) 0.166(8) 0.087(5) -0.001(5) -0.001(4) -0.081(5)
C1S 0.19(4) 0.15(3) 0.034(16) -0.029(18) 0.000(19) -0.14(3)
Cl1 0.24(2) 0.47(4) 0.36(3) -0.37(3) 0.10(2) -0.09(2)
Cl2 0.26(2) 0.147(13) 0.226(18) -0.108(13) -0.048(15) 0.023(12)

loop_
_atom_type_symbol
_atom_type_description
_atom_type_scat_dispersion_real
_atom_type_scat_dispersion_imag
_atom_type_scat_source
C C 0.0033 0.0016 'International Tables Vol C Tables 4.2.6.8 and 6.1.1.4'
H H 0.0000 0.0000 'International Tables Vol C Tables 4.2.6.8 and 6.1.1.4'
N N 0.0061 0.0033 'International Tables Vol C Tables 4.2.6.8 and 6.1.1.4'
O O 0.0106 0.0060 'International Tables Vol C Tables 4.2.6.8 and 6.1.1.4'
P P 0.1023 0.0942 'International Tables Vol C Tables 4.2.6.8 and 6.1.1.4'
Cl Cl 0.1484 0.1585 'International Tables Vol C Tables 4.2.6.8 and 6.1.1.4'

loop_
_geom_angle_atom_site_label_1
_geom_angle_atom_site_label_2
_geom_angle_atom_site_label_3
_geom_angle
C2 C1 O1 125.6(3)
C2 C1 C6 123.8(4)
O1 C1 C6 110.5(3)
C25 N1 P1 129.1(3)
C1 O1 C12 106.4(3)
N1 P1 C13 105.63(19)
N1 P1 C19 114.85(19)
C13 P1 C19 108.89(18)
N1 P1 C2 114.38(19)
C13 P1 C2 106.14(18)
C19 P1 C2 106.53(18)
C1 C2 C3 115.1(4)
C1 C2 P1 128.3(3)
C3 C2 P1 116.5(3)
C46 N2 P2 127.5(4)
N2 P2 C34 108.30(19)
N2 P2 C11 117.81(19)
C34 P2 C11 105.77(19)
N2 P2 C40 113.3(2)
C34 P2 C40 105.37(19)
C11 P2 C40 105.3(2)
C4 C3 C2 122.4(4)
C4 C3 H3 118.8
C2 C3 H3 118.8
C5 C4 C3 120.8(4)
C5 C4 H4 119.6
C3 C4 H4 119.6
C4 C5 C6 118.8(4)
C4 C5 H5 120.6
C6 C5 H5 120.6
C5 C6 C1 119.2(4)
C5 C6 C7 134.5(4)
C1 C6 C7 106.3(3)
C8 C7 C12 118.4(4)
C8 C7 C6 135.0(4)
C12 C7 C6 106.6(3)
C9 C8 C7 118.6(4)
C9 C8 H8 120.7
C7 C8 H8 120.7
C8 C9 C10 121.4(4)
C8 C9 H9 119.3
C10 C9 H9 119.3
C9 C10 C11 122.3(4)
C9 C10 H10 118.8
C11 C10 H10 118.8
C12 C11 C10 114.4(4)
C12 C11 P2 123.7(3)
C10 C11 P2 121.9(3)
C11 C12 O1 125.0(3)
C11 C12 C7 124.8(4)
O1 C12 C7 110.2(3)
C18 C13 C14 119.0(4)
C18 C13 P1 122.4(3)
C14 C13 P1 118.6(3)
C15 C14 C13 119.9(4)
C15 C14 H14 120.1
C13 C14 H14 120.1
C14 C15 C16 121.0(4)
C14 C15 H15 119.5
C16 C15 H15 119.5
C15 C16 C17 120.0(4)
C15 C16 H16 120.0
C17 C16 H16 120.0
C18 C17 C16 119.9(4)
C18 C17 H17 120.1
C16 C17 H17 120.1
C17 C18 C13 120.3(4)
C17 C18 H18 119.9
C13 C18 H18 119.9
C24 C19 C20 119.3(4)
C24 C19 P1 116.1(3)
C20 C19 P1 124.2(3)
C19 C20 C21 119.7(4)
C19 C20 H20 120.2
C21 C20 H20 120.2
C22 C21 C20 120.5(4)
C22 C21 H21 119.7
C20 C21 H21 119.7
C21 C22 C23 119.8(4)
C21 C22 H22 120.1
C23 C22 H22 120.1
C22 C23 C24 120.0(4)
C22 C23 H23 120.0
C24 C23 H23 120.0
C19 C24 C23 120.7(4)
C19 C24 H24 119.7
C23 C24 H24 119.7
N1 C25 C30 124.2(4)
N1 C25 C26 117.5(4)
C30 C25 C26 118.3(5)
C27 C26 C25 117.7(6)
C27 C26 C31 121.4(5)
C25 C26 C31 120.8(5)
C26 C27 C28 122.4(6)
C26 C27 H27 118.8
C28 C27 H27 118.8
C29 C28 C27 119.3(6)
C29 C28 H28 120.4
C27 C28 H28 120.4
C28 C29 C30 119.6(6)
C28 C29 H29 120.2
C30 C29 H29 120.2
C29 C30 C25 122.5(5)
C29 C30 H30 118.7
C25 C30 H30 118.7
C33 C31 C32 110.8(5)
C33 C31 C26 114.9(5)
C32 C31 C26 108.1(5)
C33 C31 H31 107.6
C32 C31 H31 107.6
C26 C31 H31 107.6
C31 C32 H32A 109.5
C31 C32 H32B 109.5
H32A C32 H32B 109.5
C31 C32 H32C 109.5
H32A C32 H32C 109.5
H32B C32 H32C 109.5
C31 C33 H33A 109.5
C31 C33 H33B 109.5
H33A C33 H33B 109.5
C31 C33 H33C 109.5
H33A C33 H33C 109.5
H33B C33 H33C 109.5
C39 C34 C35 119.1(4)
C39 C34 P2 122.9(3)
C35 C34 P2 117.7(3)
C36 C35 C34 120.4(4)
C36 C35 H35 119.8
C34 C35 H35 119.8
C37 C36 C35 120.1(5)
C37 C36 H36 119.9
C35 C36 H36 119.9
C36 C37 C38 120.0(5)
C36 C37 H37 120.0
C38 C37 H37 120.0
C39 C38 C37 120.0(5)
C39 C38 H38 120.0
C37 C38 H38 120.0
C38 C39 C34 120.4(4)
C38 C39 H39 119.8
C34 C39 H39 119.8
C45 C40 C41 117.9(4)
C45 C40 P2 121.9(4)
C41 C40 P2 119.9(3)
C42 C41 C40 120.9(5)
C42 C41 H41 119.6
C40 C41 H41 119.6
C43 C42 C41 120.0(5)
C43 C42 H42 120.0
C41 C42 H42 120.0
C44 C43 C42 119.4(5)
C44 C43 H43 120.3
C42 C43 H43 120.3
C43 C44 C45 121.2(5)
C43 C44 H44 119.4
C45 C44 H44 119.4
C44 C45 C40 120.6(5)
C44 C45 H45 119.7
C40 C45 H45 119.7
N2 C46 C51 121.6(5)
N2 C46 C47 119.9(5)
C51 C46 C47 118.0(6)
C48 C47 C46 120.6(7)
C48 C47 C52 120.1(6)
C46 C47 C52 119.3(5)
C49 C48 C47 118.9(7)
C49 C48 H48 120.6
C47 C48 H48 120.6
C48 C49 C50 123.1(7)
C48 C49 H49 118.5
C50 C49 H49 118.5
C51 C50 C49 117.9(8)
C51 C50 H50 121.0
C49 C50 H50 121.0
C50 C51 C46 121.5(7)
C50 C51 H51 119.3
C46 C51 H51 119.3
C53 C52 C47 111.1(5)
C53 C52 C54 110.3(6)
C47 C52 C54 113.5(6)
C53 C52 H52 107.2
C47 C52 H52 107.2
C54 C52 H52 107.2
C52 C53 H53A 109.5
C52 C53 H53B 109.5
H53A C53 H53B 109.5
C52 C53 H53C 109.5
H53A C53 H53C 109.5
H53B C53 H53C 109.5
C52 C54 H54A 109.5
C52 C54 H54B 109.5
H54A C54 H54B 109.5
C52 C54 H54C 109.5
H54A C54 H54C 109.5
H54B C54 H54C 109.5
Cl2 C1S Cl1 111(2)
Cl2 C1S H1S1 109.3
Cl1 C1S H1S1 109.3
Cl2 C1S H1S2 109.3
Cl1 C1S H1S2 109.3
H1S1 C1S H1S2 108.0

loop_
_geom_bond_atom_site_label_1
_geom_bond_atom_site_label_2
_geom_bond_distance
C1 C2 1.378(5)
C1 O1 1.388(4)
C1 C6 1.396(5)
N1 C25 1.380(6)
N1 P1 1.560(4)
O1 C12 1.390(4)
P1 C13 1.801(4)
P1 C19 1.804(4)
P1 C2 1.821(4)
C2 C3 1.397(5)
N2 C46 1.380(6)
N2 P2 1.542(3)
P2 C34 1.794(4)
P2 C11 1.812(4)
P2 C40 1.813(5)
C3 C4 1.393(6)
C3 H3 0.9500
C4 C5 1.367(6)
C4 H4 0.9500
C5 C6 1.387(6)
C5 H5 0.9500
C6 C7 1.434(6)
C7 C8 1.392(6)
C7 C12 1.399(5)
C8 C9 1.366(6)
C8 H8 0.9500
C9 C10 1.389(6)
C9 H9 0.9500
C10 C11 1.400(6)
C10 H10 0.9500
C11 C12 1.378(6)
C13 C18 1.391(6)
C13 C14 1.398(5)
C14 C15 1.363(6)
C14 H14 0.9500
C15 C16 1.371(7)
C15 H15 0.9500
C16 C17 1.380(6)
C16 H16 0.9500
C17 C18 1.378(6)
C17 H17 0.9500
C18 H18 0.9500
C19 C24 1.369(5)
C19 C20 1.378(5)
C20 C21 1.388(6)
C20 H20 0.9500
C21 C22 1.364(6)
C21 H21 0.9500
C22 C23 1.367(7)
C22 H22 0.9500
C23 C24 1.380(6)
C23 H23 0.9500
C24 H24 0.9500
C25 C30 1.389(7)
C25 C26 1.409(7)
C26 C27 1.380(8)
C26 C31 1.539(8)
C27 C28 1.391(9)
C27 H27 0.9500
C28 C29 1.356(9)
C28 H28 0.9500
C29 C30 1.366(7)
C29 H29 0.9500
C30 H30 0.9500
C31 C33 1.505(8)
C31 C32 1.523(8)
C31 H31 1.0000
C32 H32A 0.9800
C32 H32B 0.9800
C32 H32C 0.9800
C33 H33A 0.9800
C33 H33B 0.9800
C33 H33C 0.9800
C34 C39 1.378(6)
C34 C35 1.386(6)
C35 C36 1.376(6)
C35 H35 0.9500
C36 C37 1.366(7)
C36 H36 0.9500
C37 C38 1.383(7)
C37 H37 0.9500
C38 C39 1.374(6)
C38 H38 0.9500
C39 H39 0.9500
C40 C45 1.380(6)
C40 C41 1.387(6)
C41 C42 1.381(7)
C41 H41 0.9500
C42 C43 1.378(7)
C42 H42 0.9500
C43 C44 1.352(7)
C43 H43 0.9500
C44 C45 1.378(6)
C44 H44 0.9500
C45 H45 0.9500
C46 C51 1.411(8)
C46 C47 1.426(8)
C47 C48 1.397(8)
C47 C52 1.482(8)
C48 C49 1.360(12)
C48 H48 0.9500
C49 C50 1.407(12)
C49 H49 0.9500
C50 C51 1.384(9)
C50 H50 0.9500
C51 H51 0.9500
C52 C53 1.467(8)
C52 C54 1.531(8)
C52 H52 1.0000
C53 H53A 0.9800
C53 H53B 0.9800
C53 H53C 0.9800
C54 H54A 0.9800
C54 H54B 0.9800
C54 H54C 0.9800
C1S Cl2 1.57(2)
C1S Cl1 1.59(2)
C1S H1S1 0.9900
C1S H1S2 0.9900

loop_
_geom_torsion_atom_site_label_1
_geom_torsion_atom_site_label_2
_geom_torsion_atom_site_label_3
_geom_torsion_atom_site_label_4
_geom_torsion
C2 C1 O1 C12 179.5(4)
C6 C1 O1 C12 0.2(4)
C25 N1 P1 C13 -168.4(4)
C25 N1 P1 C19 -48.4(4)
C25 N1 P1 C2 75.2(4)
O1 C1 C2 C3 179.3(3)
C6 C1 C2 C3 -1.4(6)
O1 C1 C2 P1 2.6(6)
C6 C1 C2 P1 -178.1(3)
N1 P1 C2 C1 -179.8(3)
C13 P1 C2 C1 64.1(4)
C19 P1 C2 C1 -51.8(4)
N1 P1 C2 C3 3.5(4)
C13 P1 C2 C3 -112.5(3)
C19 P1 C2 C3 131.5(3)
C46 N2 P2 C34 163.4(4)
C46 N2 P2 C11 -76.7(5)
C46 N2 P2 C40 46.9(5)
C1 C2 C3 C4 1.0(6)
P1 C2 C3 C4 178.1(3)
C2 C3 C4 C5 -0.1(6)
C3 C4 C5 C6 -0.5(6)
C4 C5 C6 C1 0.2(6)
C4 C5 C6 C7 -179.2(4)
C2 C1 C6 C5 0.9(6)
O1 C1 C6 C5 -179.8(3)
C2 C1 C6 C7 -179.6(4)
O1 C1 C6 C7 -0.2(4)
C5 C6 C7 C8 -0.1(8)
C1 C6 C7 C8 -179.5(4)
C5 C6 C7 C12 179.6(4)
C1 C6 C7 C12 0.2(4)
C12 C7 C8 C9 0.6(6)
C6 C7 C8 C9 -179.7(4)
C7 C8 C9 C10 0.3(7)
C8 C9 C10 C11 -1.0(7)
C9 C10 C11 C12 0.7(6)
C9 C10 C11 P2 -177.5(3)
N2 P2 C11 C12 -46.8(4)
C34 P2 C11 C12 74.4(4)
C40 P2 C11 C12 -174.3(3)
N2 P2 C11 C10 131.2(3)
C34 P2 C11 C10 -107.6(4)
C40 P2 C11 C10 3.7(4)
C10 C11 C12 O1 179.6(3)
P2 C11 C12 O1 -2.3(6)
C10 C11 C12 C7 0.2(6)
P2 C11 C12 C7 178.4(3)
C1 O1 C12 C11 -179.5(4)
C1 O1 C12 C7 -0.1(4)
C8 C7 C12 C11 -0.9(6)
C6 C7 C12 C11 179.4(4)
C8 C7 C12 O1 179.7(3)
C6 C7 C12 O1 -0.1(4)
N1 P1 C13 C18 175.1(3)
C19 P1 C13 C18 51.3(4)
C2 P1 C13 C18 -63.1(3)
N1 P1 C13 C14 -8.4(3)
C19 P1 C13 C14 -132.2(3)
C2 P1 C13 C14 113.4(3)
C18 C13 C14 C15 0.9(6)
P1 C13 C14 C15 -175.7(3)
C13 C14 C15 C16 0.4(6)
C14 C15 C16 C17 -1.9(7)
C15 C16 C17 C18 2.0(7)
C16 C17 C18 C13 -0.6(6)
C14 C13 C18 C17 -0.8(6)
P1 C13 C18 C17 175.6(3)
N1 P1 C19 C24 -58.5(4)
C13 P1 C19 C24 59.7(4)
C2 P1 C19 C24 173.8(3)
N1 P1 C19 C20 115.4(4)
C13 P1 C19 C20 -126.5(4)
C2 P1 C19 C20 -12.4(4)
C24 C19 C20 C21 0.0(7)
P1 C19 C20 C21 -173.6(3)
C19 C20 C21 C22 -0.7(7)
C20 C21 C22 C23 1.1(7)
C21 C22 C23 C24 -0.8(8)
C20 C19 C24 C23 0.2(7)
P1 C19 C24 C23 174.4(4)
C22 C23 C24 C19 0.2(8)
P1 N1 C25 C30 -15.6(7)
P1 N1 C25 C26 163.7(4)
N1 C25 C26 C27 176.2(5)
C30 C25 C26 C27 -4.4(8)
N1 C25 C26 C31 -3.5(7)
C30 C25 C26 C31 175.9(5)
C25 C26 C27 C28 3.0(11)
C31 C26 C27 C28 -177.2(7)
C26 C27 C28 C29 0.3(12)
C27 C28 C29 C30 -2.2(11)
C28 C29 C30 C25 0.7(9)
N1 C25 C30 C29 -178.0(5)
C26 C25 C30 C29 2.7(8)
C27 C26 C31 C33 44.2(9)
C25 C26 C31 C33 -136.1(6)
C27 C26 C31 C32 -80.2(8)
C25 C26 C31 C32 99.6(6)
N2 P2 C34 C39 149.5(3)
C11 P2 C34 C39 22.4(4)
C40 P2 C34 C39 -88.9(4)
N2 P2 C34 C35 -37.3(4)
C11 P2 C34 C35 -164.4(3)
C40 P2 C34 C35 84.3(3)
C39 C34 C35 C36 1.2(6)
P2 C34 C35 C36 -172.2(3)
C34 C35 C36 C37 -0.8(7)
C35 C36 C37 C38 -0.3(7)
C36 C37 C38 C39 1.0(7)
C37 C38 C39 C34 -0.6(7)
C35 C34 C39 C38 -0.5(6)
P2 C34 C39 C38 172.6(3)
N2 P2 C40 C45 112.6(4)
C34 P2 C40 C45 -5.6(4)
C11 P2 C40 C45 -117.2(4)
N2 P2 C40 C41 -61.9(4)
C34 P2 C40 C41 179.9(4)
C11 P2 C40 C41 68.3(4)
C45 C40 C41 C42 0.0(7)
P2 C40 C41 C42 174.7(4)
C40 C41 C42 C43 0.1(8)
C41 C42 C43 C44 0.1(9)
C42 C43 C44 C45 -0.5(8)
C43 C44 C45 C40 0.6(8)
C41 C40 C45 C44 -0.4(7)
P2 C40 C45 C44 -175.0(4)
P2 N2 C46 C51 52.0(7)
P2 N2 C46 C47 -136.0(4)
N2 C46 C47 C48 -173.3(5)
C51 C46 C47 C48 -1.0(8)
N2 C46 C47 C52 8.2(8)
C51 C46 C47 C52 -179.5(5)
C46 C47 C48 C49 -1.2(10)
C52 C47 C48 C49 177.3(7)
C47 C48 C49 C50 2.5(13)
C48 C49 C50 C51 -1.6(14)
C49 C50 C51 C46 -0.7(11)
N2 C46 C51 C50 174.1(6)
C47 C46 C51 C50 2.0(9)
C48 C47 C52 C53 -94.9(7)
C46 C47 C52 C53 83.5(7)
C48 C47 C52 C54 30.1(8)
C46 C47 C52 C54 -151.4(5)
